data_2008102
loop_
_publ_author_name
'Turpeinen, Urho'
'H\"am\"al\"anen, Reijo'
'Mutikainen, Ilpo'

_publ_section_title
;
 Aquatetrakis[(4-chlorobenzoato)(\m~3~-2-dimethylaminoethanolato)copper(II)]
 hydrate
;
_journal_issue 1
_journal_name_full 'Acta Crystallographica Section C'
_journal_page_first 50
_journal_page_last 52
_journal_paper_doi 10.1107/S0108270198011457
_journal_volume 55
_journal_year 1999
_chemical_formula_iupac '[Cu4 (C7 H4 Cl O2)4 (C4 H10 N O)4 (H2 O)], H2 O'
_chemical_formula_sum 'C44 H60 Cl4 Cu4 N4 O14'
_chemical_formula_weight 1264.92
_chemical_name_systematic
;
 aquatetrakis[(4-chlorobenzoato)-\m~3~-(2-dimethylaminoethanolato)-
 copper(II)] hydrate
;
_space_group_IT_number 56
_symmetry_cell_setting orthorhombic
_symmetry_space_group_name_Hall '-P 2ab 2ac'
_symmetry_space_group_name_H-M 'P c c n'
_audit_creation_method SHELXL-97
_cell_angle_alpha 90.00
_cell_angle_beta 90.00
_cell_angle_gamma 90.00
_cell_formula_units_Z 8
_cell_length_a 27.447(9)
_cell_length_b 20.311(6)
_cell_length_c 18.718(5)
_cell_measurement_reflns_used 25
_cell_measurement_temperature 193(2)
_cell_measurement_theta_max 7.0
_cell_measurement_theta_min 3.5
_cell_volume 10435(5)
_computing_cell_refinement 'Rigaku AFC-7S software'
_computing_data_collection 'Rigaku AFC-7S software'
_computing_data_reduction 'TEXSAN (Molecular Structure Corporation, 1993)'
_computing_molecular_graphics 'SHELXTL/PC (Sheldrick, 1994)'
_computing_publication_material SHELXL97
_computing_structure_refinement 'SHELXL97 (Sheldrick, 1997)'
_computing_structure_solution 'SHELXS97 (Sheldrick, 1990)'
_diffrn_ambient_temperature 193(2)
_diffrn_measured_fraction_theta_full 0.729
_diffrn_measured_fraction_theta_max 0.729
_diffrn_measurement_device_type 'Rigaku AFC-7S'
_diffrn_measurement_method \w-2\q
_diffrn_radiation_monochromator graphite
_diffrn_radiation_source 'fine-focus sealed tube'
_diffrn_radiation_type MoK\a
_diffrn_radiation_wavelength 0.71073
_diffrn_reflns_av_R_equivalents 0.000
_diffrn_reflns_av_sigmaI/netI 0.0889
_diffrn_reflns_limit_h_max 0
_diffrn_reflns_limit_h_min -32
_diffrn_reflns_limit_k_max 23
_diffrn_reflns_limit_k_min 0
_diffrn_reflns_limit_l_max 22
_diffrn_reflns_limit_l_min 0
_diffrn_reflns_number 7277
_diffrn_reflns_theta_full 24.99
_diffrn_reflns_theta_max 25
_diffrn_reflns_theta_min 2.51
_diffrn_standards_decay_% 0.0
_diffrn_standards_interval_count 200
_diffrn_standards_number 3
_exptl_absorpt_coefficient_mu 1.879
_exptl_absorpt_correction_T_max 0.754
_exptl_absorpt_correction_T_min 0.604
_exptl_absorpt_correction_type '\y scan (North et al., 1968)'
_exptl_crystal_colour 'dark blue'
_exptl_crystal_density_diffrn 1.610
_exptl_crystal_density_method 'not measured'
_exptl_crystal_description irregular
_exptl_crystal_F_000 5184
_exptl_crystal_size_max 0.30
_exptl_crystal_size_mid 0.25
_exptl_crystal_size_min 0.15
_refine_diff_density_max 0.723
_refine_diff_density_min -0.490
_refine_ls_extinction_method none
_refine_ls_goodness_of_fit_ref 1.031
_refine_ls_hydrogen_treatment noref
_refine_ls_matrix_type full
_refine_ls_number_parameters 501
_refine_ls_number_reflns 7277
_refine_ls_number_restraints 0
_refine_ls_restrained_S_all 1.031
_refine_ls_R_factor_all 0.114
_refine_ls_R_factor_obs 0.075
_refine_ls_shift/su_max 0.009
_refine_ls_shift/su_mean 0.000
_refine_ls_structure_factor_coef Fsqd
_refine_ls_weighting_details 'w = 1/[\s^2^(Fo^2^)+(0.0397P)^2^+47.8465P] where P = (Fo^2^+2Fc^2^)/3'
_refine_ls_weighting_scheme calc
_refine_ls_wR_factor_obs 0.133
_refine_ls_wR_factor_ref 0.147
_reflns_number_gt 5042
_reflns_number_total 7277
_reflns_threshold_expression I>2\s(I)
_cod_data_source_file os1032.cif
_cod_data_source_block pcl
_cod_depositor_comments
;
The following automatic conversions were performed:
'_symmetry_cell_setting' value 'Orthorhombic' changed to 'orthorhombic'
according to '/home/saulius/struct/CIF-dictionaries/cif_core.dic'
dictionary named 'cif_core.dic' version 2.4.1 from 2010-06-29.

Automatic conversion script
Id: cif_fix_enum 1527 2010-12-29 10:47:43Z saulius 

The following automatic conversions were performed:

'_refine_ls_weighting_scheme' value 'calc w =
1/[\s^2^(Fo^2^)+(0.0397P)^2^+47.8465P] where P = (Fo^2^+2Fc^2^)/3'
was changed to 'calc'. New tag '_refine_ls_weighting_details' was
created. The value of the new tag was set to 'w =
1/[\s^2^(Fo^2^)+(0.0397P)^2^+47.8465P] where P = (Fo^2^+2Fc^2^)/3'.

Automatic conversion script
Id: cif_fix_values 3143 2015-03-26 13:38:13Z robertas 
;
_cod_database_code 2008102

loop_
_symmetry_equiv_pos_as_xyz
'x, y, z'
'-x+1/2, -y+1/2, z'
'x+1/2, -y, -z+1/2'
'-x, y+1/2, -z+1/2'
'-x, -y, -z'
'x-1/2, y-1/2, -z'
'-x-1/2, y, z-1/2'
'x, -y-1/2, z-1/2'

loop_
_atom_site_label
_atom_site_fract_x
_atom_site_fract_y
_atom_site_fract_z
_atom_site_U_iso_or_equiv
_atom_site_adp_type
_atom_site_calc_flag
_atom_site_refinement_flags
_atom_site_occupancy
_atom_site_disorder_assembly
_atom_site_disorder_group
_atom_site_type_symbol
Cu1 0.48943(3) 0.18395(5) 0.19467(6) 0.0323(3) Uani d . 1 . . Cu
Cu2 0.49816(3) 0.04550(5) 0.16137(6) 0.0334(3) Uani d . 1 . . Cu
Cu3 0.56076(4) 0.10451(5) 0.31374(6) 0.0337(3) Uani d . 1 . . Cu
Cu4 0.45924(4) 0.08637(5) 0.34047(6) 0.0367(3) Uani d . 1 . . Cu
Cl1 0.22388(10) 0.39862(19) 0.2362(2) 0.1008(12) Uani d . 1 . . Cl
Cl2 0.77352(11) -0.0996(2) 0.0229(2) 0.1140(14) Uani d . 1 . . Cl
Cl3 0.74156(12) 0.43555(16) 0.40690(19) 0.0930(11) Uani d . 1 . . Cl
Cl4 0.21364(9) -0.17055(14) 0.35139(16) 0.0652(8) Uani d . 1 . . Cl
O11 0.54147(18) 0.1207(2) 0.1841(3) 0.0302(13) Uani d . 1 . . O
O12 0.43625(19) 0.2446(3) 0.2042(3) 0.0411(15) Uani d . 1 . . O
O13 0.4091(2) 0.2310(3) 0.0921(3) 0.0487(17) Uani d . 1 . . O
O21 0.45010(17) 0.1036(3) 0.2025(3) 0.0356(14) Uani d . 1 . . O
O22 0.5529(2) -0.0019(3) 0.1236(3) 0.0395(15) Uani d . 1 . . O
O23 0.5393(2) -0.1094(3) 0.1186(4) 0.0612(19) Uani d . 1 . . O
O31 0.51265(18) 0.0360(2) 0.2988(3) 0.0334(13) Uani d . 1 . . O
O32 0.6084(2) 0.1731(3) 0.3244(3) 0.0424(15) Uani d . 1 . . O
O33 0.5922(2) 0.1783(3) 0.4420(3) 0.0518(17) Uani d . 1 . . O
O41 0.50198(18) 0.1606(3) 0.3200(3) 0.0331(13) Uani d . 1 . . O
O42 0.4093(2) 0.0214(3) 0.3418(3) 0.0454(15) Uani d . 1 . . O
O43 0.4317(2) -0.0426(3) 0.4332(4) 0.0604(19) Uani d . 1 . . O
O1 0.4777(2) 0.1446(3) 0.0336(4) 0.072(2) Uani d . 1 . . O
H11 0.4745 0.1291 -0.0106 0.086 Uiso d R 1 . . H
H12 0.4524 0.1686 0.0498 0.086 Uiso d R 1 . . H
O2 0.5090(5) 0.0638(8) 0.4606(7) 0.233(8) Uani d . 1 . . O
H21 0.4860 0.0340 0.4518 0.280 Uiso d R 1 . . H
H22 0.5295 0.0561 0.4972 0.280 Uiso d R 1 . . H
N1 0.5397(2) 0.2530(3) 0.1653(4) 0.0344(16) Uani d . 1 . . N
N2 0.4394(2) -0.0068(3) 0.1267(4) 0.0382(17) Uani d . 1 . . N
N3 0.6099(2) 0.0294(4) 0.3249(4) 0.0416(19) Uani d . 1 . . N
N4 0.4229(3) 0.1492(4) 0.4037(4) 0.048(2) Uani d . 1 . . N
C11 0.5763(3) 0.1469(4) 0.1355(5) 0.040(2) Uani d . 1 . . C
H11A 0.5631 0.1466 0.0863 0.048 Uiso calc R 1 . . H
H11B 0.6065 0.1203 0.1364 0.048 Uiso calc R 1 . . H
C12 0.5869(3) 0.2166(4) 0.1590(5) 0.037(2) Uani d . 1 . . C
H12A 0.6038 0.2163 0.2057 0.044 Uiso calc R 1 . . H
H12B 0.6082 0.2386 0.1236 0.044 Uiso calc R 1 . . H
C13 0.5449(3) 0.3058(4) 0.2193(5) 0.049(2) Uani d . 1 . . C
H13A 0.5693 0.3377 0.2031 0.073 Uiso calc R 1 . . H
H13B 0.5553 0.2865 0.2649 0.073 Uiso calc R 1 . . H
H13C 0.5135 0.3280 0.2258 0.073 Uiso calc R 1 . . H
C14 0.5261(3) 0.2840(5) 0.0969(5) 0.053(3) Uani d . 1 . . C
H14A 0.5506 0.3168 0.0838 0.079 Uiso calc R 1 . . H
H14B 0.4943 0.3054 0.1018 0.079 Uiso calc R 1 . . H
H14C 0.5243 0.2502 0.0595 0.079 Uiso calc R 1 . . H
C15 0.4054(3) 0.2515(4) 0.1535(5) 0.039(2) Uiso d . 1 . . C
C16 0.3600(3) 0.2898(4) 0.1750(5) 0.036(2) Uiso d . 1 . . C
C17 0.3216(3) 0.2949(5) 0.1265(5) 0.052(3) Uiso d . 1 . . C
H17A 0.3239 0.2752 0.0806 0.062 Uiso calc R 1 . . H
C18 0.2795(4) 0.3294(5) 0.1465(6) 0.064(3) Uiso d . 1 . . C
H18A 0.2532 0.3344 0.1139 0.077 Uiso calc R 1 . . H
C19 0.2769(3) 0.3559(5) 0.2137(5) 0.050(3) Uiso d . 1 . . C
C110 0.3146(3) 0.3522(5) 0.2608(5) 0.049(2) Uiso d . 1 . . C
H11C 0.3124 0.3727 0.3064 0.059 Uiso calc R 1 . . H
C111 0.3559(3) 0.3182(4) 0.2414(5) 0.037(2) Uiso d . 1 . . C
H11D 0.3820 0.3142 0.2744 0.045 Uiso calc R 1 . . H
C21 0.4016(3) 0.0884(4) 0.1835(5) 0.045(2) Uani d . 1 . . C
H21A 0.3839 0.1295 0.1720 0.054 Uiso calc R 1 . . H
H21B 0.3850 0.0672 0.2245 0.054 Uiso calc R 1 . . H
C22 0.4003(3) 0.0439(5) 0.1213(5) 0.056(3) Uani d . 1 . . C
H22A 0.4047 0.0697 0.0770 0.067 Uiso calc R 1 . . H
H22B 0.3681 0.0219 0.1189 0.067 Uiso calc R 1 . . H
C23 0.4275(3) -0.0585(5) 0.1772(5) 0.053(3) Uani d . 1 . . C
H23A 0.3992 -0.0832 0.1597 0.080 Uiso calc R 1 . . H
H23B 0.4198 -0.0389 0.2237 0.080 Uiso calc R 1 . . H
H23C 0.4553 -0.0883 0.1822 0.080 Uiso calc R 1 . . H
C24 0.4438(3) -0.0340(5) 0.0547(5) 0.051(3) Uani d . 1 . . C
H24A 0.4140 -0.0582 0.0427 0.077 Uiso calc R 1 . . H
H24B 0.4718 -0.0639 0.0528 0.077 Uiso calc R 1 . . H
H24C 0.4485 0.0020 0.0205 0.077 Uiso calc R 1 . . H
C25 0.5649(3) -0.0597(4) 0.1129(5) 0.038(2) Uiso d . 1 . . C
C26 0.6173(3) -0.0700(5) 0.0859(5) 0.041(2) Uani d . 1 . . C
C27 0.6488(3) -0.0186(5) 0.0856(5) 0.046(2) Uani d . 1 . . C
H27A 0.6375 0.0239 0.0989 0.055 Uiso calc R 1 . . H
C28 0.6977(4) -0.0270(5) 0.0663(5) 0.056(3) Uiso d . 1 . . C
H28A 0.7197 0.0090 0.0674 0.068 Uiso calc R 1 . . H
C29 0.7128(4) -0.0882(5) 0.0457(6) 0.058(3) Uiso d . 1 . . C
C210 0.6812(4) -0.1394(6) 0.0426(6) 0.068(3) Uiso d . 1 . . C
H21C 0.6921 -0.1813 0.0266 0.081 Uiso calc R 1 . . H
C211 0.6326(4) -0.1307(5) 0.0630(5) 0.054(3) Uiso d . 1 . . C
H21D 0.6104 -0.1665 0.0610 0.065 Uiso calc R 1 . . H
C31 0.5308(3) -0.0251(4) 0.3238(5) 0.047(2) Uani d . 1 . . C
H31A 0.5121 -0.0618 0.3022 0.056 Uiso calc R 1 . . H
H31B 0.5273 -0.0278 0.3764 0.056 Uiso calc R 1 . . H
C32 0.5828(4) -0.0300(5) 0.3035(6) 0.062(3) Uani d . 1 . . C
H32A 0.5975 -0.0690 0.3267 0.074 Uiso calc R 1 . . H
H32B 0.5854 -0.0358 0.2511 0.074 Uiso calc R 1 . . H
C33 0.6529(4) 0.0374(6) 0.2780(6) 0.067(3) Uani d . 1 . . C
H33A 0.6752 0.0004 0.2853 0.100 Uiso calc R 1 . . H
H33B 0.6695 0.0787 0.2897 0.100 Uiso calc R 1 . . H
H33C 0.6423 0.0384 0.2280 0.100 Uiso calc R 1 . . H
C34 0.6264(4) 0.0254(5) 0.3996(4) 0.056(3) Uani d . 1 . . C
H34A 0.6499 -0.0107 0.4045 0.083 Uiso calc R 1 . . H
H34B 0.5984 0.0171 0.4307 0.083 Uiso calc R 1 . . H
H34C 0.6420 0.0669 0.4132 0.083 Uiso calc R 1 . . H
C35 0.6132(3) 0.1972(4) 0.3884(5) 0.038(2) Uiso d . 1 . . C
C36 0.6467(3) 0.2561(4) 0.3919(5) 0.037(2) Uiso d . 1 . . C
C37 0.6468(3) 0.2946(5) 0.4528(5) 0.050(3) Uiso d . 1 . . C
H37A 0.6264 0.2833 0.4919 0.059 Uiso calc R 1 . . H
C38 0.6762(3) 0.3488(5) 0.4570(6) 0.056(3) Uiso d . 1 . . C
H38A 0.6756 0.3752 0.4989 0.067 Uiso calc R 1 . . H
C39 0.7062(4) 0.3652(5) 0.4023(5) 0.052(3) Uiso d . 1 . . C
C310 0.7070(4) 0.3285(5) 0.3413(6) 0.060(3) Uiso d . 1 . . C
H31C 0.7277 0.3405 0.3028 0.072 Uiso calc R 1 . . H
C311 0.6769(3) 0.2726(5) 0.3359(6) 0.056(3) Uiso d . 1 . . C
H31D 0.6774 0.2464 0.2939 0.068 Uiso calc R 1 . . H
C41 0.4909(3) 0.2163(5) 0.3640(5) 0.050(3) Uani d . 1 . . C
H41A 0.5216 0.2351 0.3828 0.060 Uiso calc R 1 . . H
H41D 0.4747 0.2504 0.3347 0.060 Uiso calc R 1 . . H
C42 0.4600(4) 0.1992(6) 0.4224(7) 0.093(5) Uani d . 1 . . C
H42A 0.4433 0.2394 0.4396 0.111 Uiso calc R 1 . . H
H42B 0.4803 0.1822 0.4620 0.111 Uiso calc R 1 . . H
C43 0.3819(4) 0.1765(5) 0.3648(7) 0.081(4) Uani d . 1 . . C
H43A 0.3642 0.2073 0.3956 0.121 Uiso calc R 1 . . H
H43B 0.3600 0.1409 0.3501 0.121 Uiso calc R 1 . . H
H43C 0.3938 0.1999 0.3224 0.121 Uiso calc R 1 . . H
C44 0.4043(4) 0.1222(6) 0.4710(6) 0.076(4) Uani d . 1 . . C
H44A 0.3873 0.1569 0.4975 0.114 Uiso calc R 1 . . H
H44B 0.4316 0.1057 0.4996 0.114 Uiso calc R 1 . . H
H44C 0.3817 0.0861 0.4608 0.114 Uiso calc R 1 . . H
C45 0.4028(3) -0.0247(4) 0.3852(5) 0.040(2) Uiso d . 1 . . C
C46 0.3561(3) -0.0627(4) 0.3780(5) 0.038(2) Uiso d . 1 . . C
C47 0.3444(3) -0.1156(4) 0.4216(5) 0.042(2) Uiso d . 1 . . C
H47A 0.3670 -0.1295 0.4571 0.050 Uiso calc R 1 . . H
C48 0.3007(3) -0.1485(4) 0.4145(5) 0.041(2) Uiso d . 1 . . C
H48A 0.2929 -0.1843 0.4451 0.049 Uiso calc R 1 . . H
C49 0.2688(3) -0.1288(4) 0.3624(5) 0.044(2) Uiso d . 1 . . C
C410 0.2783(3) -0.0756(5) 0.3198(5) 0.049(2) Uiso d . 1 . . C
H41B 0.2548 -0.0611 0.2860 0.059 Uiso calc R 1 . . H
C411 0.3219(3) -0.0434(5) 0.3262(5) 0.047(2) Uiso d . 1 . . C
H41C 0.3292 -0.0077 0.2952 0.057 Uiso calc R 1 . . H

loop_
_atom_site_aniso_label
_atom_site_aniso_U_11
_atom_site_aniso_U_22
_atom_site_aniso_U_33
_atom_site_aniso_U_12
_atom_site_aniso_U_13
_atom_site_aniso_U_23
Cu1 0.0284(5) 0.0319(6) 0.0364(6) 0.0026(5) 0.0013(5) 0.0023(5)
Cu2 0.0275(5) 0.0342(5) 0.0386(6) -0.0010(5) 0.0016(5) -0.0039(5)
Cu3 0.0308(5) 0.0362(6) 0.0342(6) -0.0017(5) -0.0013(5) 0.0001(5)
Cu4 0.0326(5) 0.0343(6) 0.0431(6) -0.0044(5) 0.0073(5) -0.0021(5)
Cl1 0.0484(17) 0.125(3) 0.129(3) 0.0417(19) 0.0094(19) -0.022(3)
Cl2 0.0507(18) 0.179(4) 0.112(3) 0.034(2) 0.0116(19) -0.041(3)
Cl3 0.083(2) 0.086(2) 0.109(3) -0.0476(19) 0.020(2) -0.028(2)
Cl4 0.0388(13) 0.0730(19) 0.084(2) -0.0205(13) -0.0052(14) 0.0048(16)
O11 0.030(3) 0.028(3) 0.033(3) -0.002(2) 0.005(3) 0.004(2)
O12 0.035(3) 0.041(3) 0.047(4) 0.013(3) -0.005(3) -0.002(3)
O13 0.047(4) 0.058(4) 0.041(4) 0.014(3) 0.002(3) -0.007(3)
O21 0.020(3) 0.043(3) 0.044(4) 0.000(2) 0.000(2) -0.005(3)
O22 0.036(3) 0.037(3) 0.045(4) 0.005(3) 0.004(3) -0.004(3)
O23 0.053(4) 0.049(4) 0.082(5) -0.001(4) 0.010(4) 0.001(4)
O31 0.034(3) 0.030(3) 0.037(3) 0.000(3) 0.001(3) 0.000(3)
O32 0.037(3) 0.048(4) 0.043(4) -0.010(3) -0.002(3) 0.006(3)
O33 0.058(4) 0.062(4) 0.035(4) -0.016(4) 0.007(3) 0.009(3)
O41 0.030(3) 0.034(3) 0.035(3) -0.002(2) 0.004(3) -0.005(3)
O42 0.046(4) 0.045(4) 0.046(4) -0.012(3) 0.004(3) 0.004(3)
O43 0.040(4) 0.070(5) 0.071(5) -0.020(4) -0.010(4) 0.019(4)
O1 0.066(5) 0.080(5) 0.070(5) 0.014(4) -0.002(4) -0.016(4)
O2 0.232(16) 0.35(2) 0.122(11) 0.142(15) -0.056(11) -0.014(12)
N1 0.036(4) 0.031(4) 0.036(4) -0.001(3) -0.001(3) 0.004(3)
N2 0.037(4) 0.042(4) 0.036(4) -0.007(4) -0.008(3) -0.001(4)
N3 0.034(4) 0.049(5) 0.042(5) 0.005(4) -0.003(3) -0.003(4)
N4 0.035(4) 0.052(5) 0.057(5) -0.006(4) 0.019(4) -0.002(4)
C11 0.029(5) 0.049(6) 0.043(6) 0.000(4) 0.008(4) -0.006(5)
C12 0.026(4) 0.040(5) 0.045(5) -0.006(4) -0.001(4) 0.001(4)
C13 0.049(6) 0.040(6) 0.057(6) -0.004(5) 0.007(5) -0.011(5)
C14 0.053(6) 0.051(6) 0.055(7) -0.013(5) -0.007(5) 0.017(5)
C21 0.027(5) 0.047(6) 0.061(6) -0.002(4) -0.003(4) -0.006(5)
C22 0.036(5) 0.070(7) 0.061(7) 0.005(5) -0.010(5) -0.006(6)
C23 0.047(6) 0.065(7) 0.047(6) -0.017(5) 0.000(5) 0.004(5)
C24 0.046(6) 0.076(7) 0.033(5) -0.014(5) -0.011(5) -0.008(5)
C26 0.042(5) 0.045(6) 0.037(5) 0.014(5) -0.002(4) 0.002(4)
C27 0.038(5) 0.050(6) 0.050(6) 0.002(5) 0.004(5) -0.005(5)
C31 0.049(6) 0.027(5) 0.064(7) 0.004(4) -0.007(5) 0.008(5)
C32 0.062(7) 0.057(7) 0.066(7) 0.019(6) -0.012(6) -0.008(6)
C33 0.057(7) 0.089(9) 0.055(7) 0.024(6) 0.009(6) 0.002(6)
C34 0.057(6) 0.083(8) 0.027(5) 0.020(6) 0.000(5) 0.002(5)
C41 0.046(6) 0.048(6) 0.057(7) -0.005(5) 0.014(5) -0.023(5)
C42 0.083(9) 0.088(9) 0.107(11) -0.039(8) 0.051(8) -0.061(8)
C43 0.082(9) 0.062(8) 0.098(10) 0.021(7) 0.027(8) -0.001(7)
C44 0.073(8) 0.103(10) 0.052(7) 0.007(7) 0.029(6) -0.011(7)

loop_
_atom_type_symbol
_atom_type_description
_atom_type_scat_dispersion_real
_atom_type_scat_dispersion_imag
_atom_type_scat_source
C C 0.0033 0.0016 'International Tables Vol C Tables 4.2.6.8 and 6.1.1.4'
H H 0.0000 0.0000 'International Tables Vol C Tables 4.2.6.8 and 6.1.1.4'
Cl Cl 0.1484 0.1585 'International Tables Vol C Tables 4.2.6.8 and 6.1.1.4'
N N 0.0061 0.0033 'International Tables Vol C Tables 4.2.6.8 and 6.1.1.4'
O O 0.0106 0.0060 'International Tables Vol C Tables 4.2.6.8 and 6.1.1.4'
Cu Cu 0.3201 1.2651 'International Tables Vol C Tables 4.2.6.8 and 6.1.1.4'

loop_
_geom_angle_atom_site_label_1
_geom_angle_atom_site_label_2
_geom_angle_atom_site_label_3
_geom_angle
_geom_angle_publ_flag
O12 Cu1 O11 178.1(2) yes
O12 Cu1 O21 96.3(2) yes
O11 Cu1 O21 82.0(2) yes
O12 Cu1 N1 95.6(3) yes
O11 Cu1 N1 85.9(2) yes
O21 Cu1 N1 164.3(2) yes
O12 Cu1 O41 98.3(2) yes
O11 Cu1 O41 82.1(2) yes
O21 Cu1 O41 81.0(2) yes
N1 Cu1 O41 107.4(2) yes
O12 Cu1 Cu2 135.09(18) ?
O11 Cu1 Cu2 43.07(15) ?
O21 Cu1 Cu2 41.62(15) ?
N1 Cu1 Cu2 123.62(19) ?
O41 Cu1 Cu2 90.40(13) ?
O22 Cu2 O21 171.3(2) yes
O22 Cu2 O11 89.8(2) yes
O21 Cu2 O11 81.6(2) yes
O22 Cu2 N2 103.9(3) yes
O21 Cu2 N2 84.6(3) yes
O11 Cu2 N2 161.0(2) yes
O22 Cu2 Cu1 129.22(17) ?
O21 Cu2 Cu1 42.48(16) ?
O11 Cu2 Cu1 41.72(14) ?
N2 Cu2 Cu1 120.7(2) ?
O32 Cu3 O31 177.7(2) yes
O32 Cu3 O41 97.5(2) yes
O31 Cu3 O41 82.4(2) yes
O32 Cu3 N3 94.7(3) yes
O31 Cu3 N3 85.9(3) yes
O41 Cu3 N3 163.9(3) yes
O32 Cu3 Cu4 137.69(18) ?
O31 Cu3 Cu4 42.94(15) ?
O41 Cu3 Cu4 42.97(15) ?
N3 Cu3 Cu4 122.0(2) ?
O42 Cu4 O41 166.6(2) yes
O42 Cu4 O31 100.6(2) yes
O41 Cu4 O31 82.8(2) yes
O42 Cu4 N4 94.3(3) yes
O41 Cu4 N4 85.6(3) yes
O31 Cu4 N4 160.6(3) yes
O42 Cu4 Cu3 142.68(19) ?
O41 Cu4 Cu3 43.80(15) ?
O31 Cu4 Cu3 42.62(15) ?
N4 Cu4 Cu3 120.4(2) ?
C11 O11 Cu1 108.2(5) ?
C11 O11 Cu2 123.6(5) ?
Cu1 O11 Cu2 95.2(2) yes
C15 O12 Cu1 120.3(5) ?
C21 O21 Cu2 114.2(5) ?
C21 O21 Cu1 132.9(5) ?
Cu2 O21 Cu1 95.9(2) yes
C25 O22 Cu2 138.2(6) ?
C31 O31 Cu3 110.0(5) ?
C31 O31 Cu4 126.3(5) ?
Cu3 O31 Cu4 94.4(2) yes
C35 O32 Cu3 116.0(5) ?
C41 O41 Cu4 111.7(5) ?
C41 O41 Cu3 131.4(5) ?
Cu4 O41 Cu3 93.2(2) yes
C41 O41 Cu1 112.0(5) ?
Cu4 O41 Cu1 104.9(2) ?
Cu3 O41 Cu1 99.9(2) ?
C45 O42 Cu4 129.0(6) ?
H11 O1 H12 115.4 ?
H21 O2 H22 117.8 ?
C14 N1 C13 108.0(7) ?
C14 N1 C12 111.2(7) ?
C13 N1 C12 109.1(6) ?
C14 N1 Cu1 110.8(5) ?
C13 N1 Cu1 112.2(5) ?
C12 N1 Cu1 105.5(5) ?
C23 N2 C24 110.3(7) ?
C23 N2 C22 112.4(7) ?
C24 N2 C22 104.9(7) ?
C23 N2 Cu2 110.5(5) ?
C24 N2 Cu2 115.2(5) ?
C22 N2 Cu2 103.4(5) ?
C34 N3 C32 111.6(8) ?
C34 N3 C33 108.9(7) ?
C32 N3 C33 109.3(8) ?
C34 N3 Cu3 110.0(5) ?
C32 N3 Cu3 104.5(5) ?
C33 N3 Cu3 112.5(6) ?
C43 N4 C44 107.8(8) ?
C43 N4 C42 113.0(9) ?
C44 N4 C42 107.0(9) ?
C43 N4 Cu4 109.4(7) ?
C44 N4 Cu4 116.2(6) ?
C42 N4 Cu4 103.5(6) ?
O11 C11 C12 107.1(7) ?
O11 C11 H11A 110.3 ?
C12 C11 H11A 110.3 ?
O11 C11 H11B 110.3 ?
C12 C11 H11B 110.3 ?
H11A C11 H11B 108.6 ?
N1 C12 C11 108.6(6) ?
N1 C12 H12A 110.0 ?
C11 C12 H12A 110.0 ?
N1 C12 H12B 110.0 ?
C11 C12 H12B 110.0 ?
H12A C12 H12B 108.3 ?
N1 C13 H13A 109.5 ?
N1 C13 H13B 109.5 ?
H13A C13 H13B 109.5 ?
N1 C13 H13C 109.5 ?
H13A C13 H13C 109.5 ?
H13B C13 H13C 109.5 ?
N1 C14 H14A 109.5 ?
N1 C14 H14B 109.5 ?
H14A C14 H14B 109.5 ?
N1 C14 H14C 109.5 ?
H14A C14 H14C 109.5 ?
H14B C14 H14C 109.5 ?
O13 C15 O12 127.1(8) ?
O13 C15 C16 119.2(8) ?
O12 C15 C16 113.7(8) ?
C111 C16 C17 119.6(8) ?
C111 C16 C15 121.3(8) ?
C17 C16 C15 119.0(8) ?
C16 C17 C18 119.1(9) ?
C16 C17 H17A 120.4 ?
C18 C17 H17A 120.4 ?
C19 C18 C17 118.9(10) ?
C19 C18 H18A 120.5 ?
C17 C18 H18A 120.5 ?
C110 C19 C18 122.2(10) ?
C110 C19 Cl1 120.3(8) ?
C18 C19 Cl1 117.4(8) ?
C19 C110 C111 118.8(9) ?
C19 C110 H11C 120.6 ?
C111 C110 H11C 120.6 ?
C16 C111 C110 121.2(8) ?
C16 C111 H11D 119.4 ?
C110 C111 H11D 119.4 ?
O21 C21 C22 110.8(7) ?
O21 C21 H21A 109.5 ?
C22 C21 H21A 109.5 ?
O21 C21 H21B 109.5 ?
C22 C21 H21B 109.5 ?
H21A C21 H21B 108.1 ?
C21 C22 N2 110.7(7) ?
C21 C22 H22A 109.5 ?
N2 C22 H22A 109.5 ?
C21 C22 H22B 109.5 ?
N2 C22 H22B 109.5 ?
H22A C22 H22B 108.1 ?
N2 C23 H23A 109.5 ?
N2 C23 H23B 109.5 ?
H23A C23 H23B 109.5 ?
N2 C23 H23C 109.5 ?
H23A C23 H23C 109.5 ?
H23B C23 H23C 109.5 ?
N2 C24 H24A 109.5 ?
N2 C24 H24B 109.5 ?
H24A C24 H24B 109.5 ?
N2 C24 H24C 109.5 ?
H24A C24 H24C 109.5 ?
H24B C24 H24C 109.5 ?
O23 C25 O22 127.5(8) ?
O23 C25 C26 116.7(8) ?
O22 C25 C26 115.6(8) ?
C27 C26 C211 119.7(9) ?
C27 C26 C25 119.5(8) ?
C211 C26 C25 120.8(9) ?
C26 C27 C28 121.2(9) ?
C26 C27 H27A 119.4 ?
C28 C27 H27A 119.4 ?
C29 C28 C27 118.4(10) ?
C29 C28 H28A 120.8 ?
C27 C28 H28A 120.8 ?
C210 C29 C28 121.0(10) ?
C210 C29 Cl2 120.1(9) ?
C28 C29 Cl2 118.9(8) ?
C29 C210 C211 120.1(11) ?
C29 C210 H21C 119.9 ?
C211 C210 H21C 119.9 ?
C26 C211 C210 119.4(10) ?
C26 C211 H21D 120.3 ?
C210 C211 H21D 120.3 ?
O31 C31 C32 108.1(8) ?
O31 C31 H31A 110.1 ?
C32 C31 H31A 110.1 ?
O31 C31 H31B 110.1 ?
C32 C31 H31B 110.1 ?
H31A C31 H31B 108.4 ?
N3 C32 C31 111.3(8) ?
N3 C32 H32A 109.4 ?
C31 C32 H32A 109.4 ?
N3 C32 H32B 109.4 ?
C31 C32 H32B 109.4 ?
H32A C32 H32B 108.0 ?
N3 C33 H33A 109.5 ?
N3 C33 H33B 109.5 ?
H33A C33 H33B 109.5 ?
N3 C33 H33C 109.5 ?
H33A C33 H33C 109.5 ?
H33B C33 H33C 109.5 ?
N3 C34 H34A 109.5 ?
N3 C34 H34B 109.5 ?
H34A C34 H34B 109.5 ?
N3 C34 H34C 109.5 ?
H34A C34 H34C 109.5 ?
H34B C34 H34C 109.5 ?
O33 C35 O32 126.2(8) ?
O33 C35 C36 120.1(8) ?
O32 C35 C36 113.6(8) ?
C311 C36 C37 119.2(9) ?
C311 C36 C35 121.7(8) ?
C37 C36 C35 119.1(8) ?
C38 C37 C36 120.3(9) ?
C38 C37 H37A 119.9 ?
C36 C37 H37A 119.9 ?
C39 C38 C37 120.9(10) ?
C39 C38 H38A 119.6 ?
C37 C38 H38A 119.6 ?
C38 C39 C310 120.4(10) ?
C38 C39 Cl3 120.5(8) ?
C310 C39 Cl3 119.0(8) ?
C39 C310 C311 119.5(10) ?
C39 C310 H31C 120.3 ?
C311 C310 H31C 120.3 ?
C36 C311 C310 119.6(10) ?
C36 C311 H31D 120.2 ?
C310 C311 H31D 120.2 ?
C42 C41 O41 112.1(8) ?
C42 C41 H41A 109.2 ?
O41 C41 H41A 109.2 ?
C42 C41 H41D 109.2 ?
O41 C41 H41D 109.2 ?
H41A C41 H41D 107.9 ?
C41 C42 N4 113.3(9) ?
C41 C42 H42A 108.9 ?
N4 C42 H42A 108.9 ?
C41 C42 H42B 108.9 ?
N4 C42 H42B 108.9 ?
H42A C42 H42B 107.7 ?
N4 C43 H43A 109.5 ?
N4 C43 H43B 109.5 ?
H43A C43 H43B 109.5 ?
N4 C43 H43C 109.5 ?
H43A C43 H43C 109.5 ?
H43B C43 H43C 109.5 ?
N4 C44 H44A 109.5 ?
N4 C44 H44B 109.5 ?
H44A C44 H44B 109.5 ?
N4 C44 H44C 109.5 ?
H44A C44 H44C 109.5 ?
H44B C44 H44C 109.5 ?
O42 C45 O43 126.4(9) ?
O42 C45 C46 116.5(8) ?
O43 C45 C46 117.1(8) ?
C47 C46 C411 118.0(8) ?
C47 C46 C45 122.8(8) ?
C411 C46 C45 119.2(8) ?
C48 C47 C46 121.2(9) ?
C48 C47 H47A 119.4 ?
C46 C47 H47A 119.4 ?
C49 C48 C47 118.9(9) ?
C49 C48 H48A 120.6 ?
C47 C48 H48A 120.6 ?
C410 C49 C48 121.6(9) ?
C410 C49 Cl4 118.7(7) ?
C48 C49 Cl4 119.7(7) ?
C49 C410 C411 119.5(9) ?
C49 C410 H41B 120.3 ?
C411 C410 H41B 120.3 ?
C410 C411 C46 120.7(9) ?
C410 C411 H41C 119.6 ?
C46 C411 H41C 119.6 ?

loop_
_geom_bond_atom_site_label_1
_geom_bond_atom_site_label_2
_geom_bond_site_symmetry_2
_geom_bond_distance
_geom_bond_publ_flag
Cu1 O12 . 1.919(5) yes
Cu1 O11 . 1.932(5) yes
Cu1 O21 . 1.962(5) yes
Cu1 N1 . 2.043(7) yes
Cu1 O41 . 2.417(5) yes
Cu1 Cu2 . 2.8902(16) yes
Cu2 O22 . 1.918(5) yes
Cu2 O21 . 1.930(5) yes
Cu2 O11 . 1.982(5) yes
Cu2 N2 . 2.037(7) yes
Cu2 O31 . 2.611(5) yes
Cu3 O32 . 1.921(5) yes
Cu3 O31 . 1.939(5) yes
Cu3 O41 . 1.979(5) yes
Cu3 N3 . 2.047(7) yes
Cu3 O11 . 2.505(3) yes
Cu3 Cu4 . 2.8549(17) yes
Cu4 O42 . 1.904(6) yes
Cu4 O41 . 1.949(5) yes
Cu4 O31 . 1.951(5) yes
Cu4 N4 . 2.007(8) yes
Cu4 O21 . 2.618(5) yes
Cu4 O2 . 2.671(12) yes
Cl1 C19 . 1.745(10) ?
Cl2 C29 . 1.735(10) ?
Cl3 C39 . 1.729(10) ?
Cl4 C49 . 1.747(9) ?
O11 C11 . 1.423(9) ?
O12 C15 . 1.280(10) ?
O13 C15 . 1.227(10) ?
O21 C21 . 1.413(9) ?
O22 C25 . 1.238(10) ?
O23 C25 . 1.235(10) ?
O31 C31 . 1.417(9) ?
O32 C35 . 1.300(10) ?
O33 C35 . 1.221(10) ?
O41 C41 . 1.432(9) ?
O42 C45 . 1.252(10) ?
O43 C45 . 1.252(10) ?
O1 H11 . 0.8900 ?
O1 H12 . 0.9000 ?
O2 H21 . 0.8900 ?
O2 H22 . 0.9001 ?
N1 C14 . 1.475(11) ?
N1 C13 . 1.481(10) ?
N1 C12 . 1.494(10) ?
N2 C23 . 1.449(10) ?
N2 C24 . 1.460(10) ?
N2 C22 . 1.492(11) ?
N3 C34 . 1.472(11) ?
N3 C32 . 1.473(11) ?
N3 C33 . 1.477(11) ?
N4 C43 . 1.451(13) ?
N4 C44 . 1.465(12) ?
N4 C42 . 1.480(12) ?
C11 C12 . 1.511(11) ?
C11 H11A . 0.9900 ?
C11 H11B . 0.9900 ?
C12 H12A . 0.9900 ?
C12 H12B . 0.9900 ?
C13 H13A . 0.9800 ?
C13 H13B . 0.9800 ?
C13 H13C . 0.9800 ?
C14 H14A . 0.9800 ?
C14 H14B . 0.9800 ?
C14 H14C . 0.9800 ?
C15 C16 . 1.523(11) ?
C16 C111 . 1.375(11) ?
C16 C17 . 1.394(12) ?
C17 C18 . 1.403(13) ?
C17 H17A . 0.9500 ?
C18 C19 . 1.369(13) ?
C18 H18A . 0.9500 ?
C19 C110 . 1.363(12) ?
C110 C111 . 1.376(12) ?
C110 H11C . 0.9500 ?
C111 H11D . 0.9500 ?
C21 C22 . 1.474(12) ?
C21 H21A . 0.9900 ?
C21 H21B . 0.9900 ?
C22 H22A . 0.9900 ?
C22 H22B . 0.9900 ?
C23 H23A . 0.9800 ?
C23 H23B . 0.9800 ?
C23 H23C . 0.9800 ?
C24 H24A . 0.9800 ?
C24 H24B . 0.9800 ?
C24 H24C . 0.9800 ?
C25 C26 . 1.538(12) ?
C26 C27 . 1.356(12) ?
C26 C211 . 1.371(12) ?
C27 C28 . 1.400(12) ?
C27 H27A . 0.9500 ?
C28 C29 . 1.367(13) ?
C28 H28A . 0.9500 ?
C29 C210 . 1.355(13) ?
C210 C211 . 1.398(13) ?
C210 H21C . 0.9500 ?
C211 H21D . 0.9500 ?
C31 C32 . 1.483(12) ?
C31 H31A . 0.9900 ?
C31 H31B . 0.9900 ?
C32 H32A . 0.9900 ?
C32 H32B . 0.9900 ?
C33 H33A . 0.9800 ?
C33 H33B . 0.9800 ?
C33 H33C . 0.9800 ?
C34 H34A . 0.9800 ?
C34 H34B . 0.9800 ?
C34 H34C . 0.9800 ?
C35 C36 . 1.509(12) ?
C36 C311 . 1.377(12) ?
C36 C37 . 1.382(12) ?
C37 C38 . 1.367(12) ?
C37 H37A . 0.9500 ?
C38 C39 . 1.356(13) ?
C38 H38A . 0.9500 ?
C39 C310 . 1.365(13) ?
C310 C311 . 1.407(13) ?
C310 H31C . 0.9500 ?
C311 H31D . 0.9500 ?
C41 C42 . 1.425(13) ?
C41 H41A . 0.9900 ?
C41 H41D . 0.9900 ?
C42 H42A . 0.9900 ?
C42 H42B . 0.9900 ?
C43 H43A . 0.9800 ?
C43 H43B . 0.9800 ?
C43 H43C . 0.9800 ?
C44 H44A . 0.9800 ?
C44 H44B . 0.9800 ?
C44 H44C . 0.9800 ?
C45 C46 . 1.504(12) ?
C46 C47 . 1.387(11) ?
C46 C411 . 1.404(12) ?
C47 C48 . 1.380(11) ?
C47 H47A . 0.9500 ?
C48 C49 . 1.371(12) ?
C48 H48A . 0.9500 ?
C49 C410 . 1.368(12) ?
C410 C411 . 1.370(12) ?
C410 H41B . 0.9500 ?
C411 H41C . 0.9500 ?
